data_4076461
loop_
_publ_author_name
'Arnold, Nicole'
'Braunschweig, Holger'
'Brenner, Peter'
'Jimenez-Halla, J. Oscar C.'
'Kupfer, Thomas'
'Radacki, Krzysztof'

_publ_section_title
;
 Reactivity of Boryl Complexes: Synthesis and Structure of New Neutral and
 Cationic Platinum Boryls and Borylenes
;
_journal_issue 5
_journal_name_full Organometallics
_journal_page_first 1897
_journal_paper_doi 10.1021/om2012248
_journal_volume 31
_journal_year 2012
_chemical_formula_moiety 'C45 H77 B Br P2 Pt, B Br4, 2(C H2 Cl2)'
_chemical_formula_sum 'C47 H81 B2 Br5 Cl4 P2 Pt'
_chemical_formula_weight 1466.12
_chemical_name_common
;
?
;
_chemical_name_systematic
; 
?
;
_space_group_IT_number 2
_symmetry_cell_setting triclinic
_symmetry_space_group_name_Hall '-P 1'
_symmetry_space_group_name_H-M 'P -1'
_atom_sites_solution_hydrogens geom
_atom_sites_solution_primary direct
_atom_sites_solution_secondary difmap
_audit_creation_method SHELXL-97
_cell_angle_alpha 94.6170(10)
_cell_angle_beta 109.7320(10)
_cell_angle_gamma 110.2040(10)
_cell_formula_units_Z 2
_cell_length_a 13.9450(7)
_cell_length_b 14.6747(8)
_cell_length_c 16.4135(9)
_cell_measurement_reflns_used 7106
_cell_measurement_temperature 169(2)
_cell_measurement_theta_max 25.98
_cell_measurement_theta_min 2.41
_cell_volume 2892.3(3)
_computing_cell_refinement 'Saint-NT v. 6.45'
_computing_data_collection 'Smart-NT v. 5.63'
_computing_data_reduction 'Saint-NT v. 6.45'
_computing_molecular_graphics 'XP in ShelxTL-97'
_computing_publication_material 'XP in ShelxTL-97'
_computing_structure_refinement 'SHELXL-97 (Sheldrick, 1997)'
_computing_structure_solution 'SHELXS-97 (Sheldrick, 1990)'
_diffrn_ambient_temperature 169(2)
_diffrn_measured_fraction_theta_full 0.997
_diffrn_measured_fraction_theta_max 0.997
_diffrn_measurement_device_type 'CCD area detector'
_diffrn_measurement_method 'phi and omega scans'
_diffrn_radiation_monochromator 'graphite''CCD area detector'
_diffrn_radiation_source 'sealed tube'
_diffrn_radiation_type MoK\a
_diffrn_radiation_wavelength 0.71073
_diffrn_reflns_av_R_equivalents 0.0394
_diffrn_reflns_av_sigmaI/netI 0.0262
_diffrn_reflns_limit_h_max 17
_diffrn_reflns_limit_h_min -17
_diffrn_reflns_limit_k_max 18
_diffrn_reflns_limit_k_min -18
_diffrn_reflns_limit_l_max 20
_diffrn_reflns_limit_l_min -20
_diffrn_reflns_number 67009
_diffrn_reflns_theta_full 26.11
_diffrn_reflns_theta_max 26.11
_diffrn_reflns_theta_min 1.69
_exptl_absorpt_coefficient_mu 6.150
_exptl_absorpt_correction_T_max 0.292
_exptl_absorpt_correction_T_min 0.189982792
_exptl_absorpt_correction_type multi-scan
_exptl_absorpt_process_details 'SadAbs2.0 (Sheldrick 2000)'
_exptl_crystal_colour colorless
_exptl_crystal_density_diffrn 1.683
_exptl_crystal_density_method 'not measured'
_exptl_crystal_description block
_exptl_crystal_F_000 1448
_exptl_crystal_size_max 0.43
_exptl_crystal_size_mid 0.215
_exptl_crystal_size_min 0.20
_refine_diff_density_max 1.557
_refine_diff_density_min -1.149
_refine_diff_density_rms 0.097
_refine_ls_extinction_method none
_refine_ls_goodness_of_fit_ref 1.040
_refine_ls_hydrogen_treatment constr
_refine_ls_matrix_type full
_refine_ls_number_parameters 553
_refine_ls_number_reflns 11479
_refine_ls_number_restraints 6
_refine_ls_restrained_S_all 1.115
_refine_ls_R_factor_all 0.0322
_refine_ls_R_factor_gt 0.0267
_refine_ls_shift/su_max 0.006
_refine_ls_shift/su_mean 0.000
_refine_ls_structure_factor_coef Fsqd
_refine_ls_weighting_details 'calc w=1/[\s^2^(Fo^2^)+(0.0319P)^2^+4.0860P] where P=(Fo^2^+2Fc^2^)/3'
_refine_ls_weighting_scheme calc
_refine_ls_wR_factor_gt 0.0633
_refine_ls_wR_factor_ref 0.0655
_reflns_number_gt 10322
_reflns_number_total 11479
_reflns_threshold_expression >2sigma(I)
_cod_data_source_file om2012248_si_002.cif
_cod_data_source_block 12
_cod_depositor_comments
;
The following automatic conversions were performed:

'_symmetry_cell_setting' value 'Triclinic' changed to 'triclinic'
according to /home/saulius/struct/CIF-dictionaries/cif_core.dic
dictionary named 'cif_core.dic' version 2.4.1 from 2010-06-29.

Automatic conversion script
Id: cif_fix_values 1715 2011-07-08 13:25:40Z adriana 
;
_cod_original_sg_symbol_Hall '-P 1 '
_cod_original_sg_symbol_H-M 'P-1   '
_cod_database_code 4076461

loop_
_symmetry_equiv_pos_as_xyz
'x, y, z'
'-x, -y, -z'

loop_
_atom_site_label
_atom_site_type_symbol
_atom_site_fract_x
_atom_site_fract_y
_atom_site_fract_z
_atom_site_U_iso_or_equiv
_atom_site_adp_type
_atom_site_occupancy
_atom_site_symmetry_multiplicity
_atom_site_calc_flag
_atom_site_refinement_flags
Cl1 Cl 0.40355(16) -0.01527(13) 0.73056(12) 0.0893(6) Uani 1 1 d .
B1 B 0.0287(3) 0.3022(3) 0.2640(3) 0.0212(8) Uani 1 1 d .
B2 B 0.1614(4) 0.1956(4) 0.7857(3) 0.0354(11) Uani 1 1 d .
Br1 Br 0.25510(6) 0.18403(4) 0.90483(3) 0.06034(16) Uani 1 1 d .
Br2 Br 0.15731(7) 0.33083(4) 0.79357(4) 0.0740(2) Uani 1 1 d .
Br3 Br 0.22882(5) 0.17362(5) 0.69905(3) 0.05896(15) Uani 1 1 d .
Br4 Br 0.00782(5) 0.09144(5) 0.74515(6) 0.0818(2) Uani 1 1 d .
Br10 Br 0.39035(3) 0.42781(3) 0.37456(2) 0.02539(8) Uani 1 1 d .
C11 C 0.0465(3) 0.3051(3) 0.0754(2) 0.0204(7) Uani 1 1 d .
H11A H -0.0095 0.2534 0.0906 0.024 Uiso 1 1 calc R
C12 C 0.0147(3) 0.3953(3) 0.0753(2) 0.0230(7) Uani 1 1 d .
H12A H 0.0263 0.4236 0.1364 0.028 Uiso 1 1 calc R
H12B H 0.0629 0.4474 0.0552 0.028 Uiso 1 1 calc R
C13 C -0.1065(3) 0.3649(3) 0.0139(3) 0.0267(8) Uani 1 1 d .
H13A H -0.1550 0.3164 0.0364 0.032 Uiso 1 1 calc R
H13B H -0.1251 0.4242 0.0135 0.032 Uiso 1 1 calc R
C14 C -0.1279(3) 0.3188(3) -0.0802(3) 0.0324(9) Uani 1 1 d .
H14A H -0.0856 0.3696 -0.1052 0.039 Uiso 1 1 calc R
H14B H -0.2078 0.2957 -0.1179 0.039 Uiso 1 1 calc R
C15 C -0.0931(3) 0.2311(3) -0.0809(3) 0.0333(9) Uani 1 1 d .
H15A H -0.1412 0.1774 -0.0620 0.040 Uiso 1 1 calc R
H15B H -0.1040 0.2046 -0.1422 0.040 Uiso 1 1 calc R
C16 C 0.0277(3) 0.2608(3) -0.0196(2) 0.0267(8) Uani 1 1 d .
H16A H 0.0766 0.3106 -0.0410 0.032 Uiso 1 1 calc R
H16B H 0.0465 0.2017 -0.0200 0.032 Uiso 1 1 calc R
C21 C 0.2931(3) 0.4378(2) 0.1558(2) 0.0207(7) Uani 1 1 d .
H21A H 0.3640 0.4357 0.1961 0.025 Uiso 1 1 calc R
C22 C 0.2961(3) 0.5388(3) 0.1927(2) 0.0247(8) Uani 1 1 d .
H22A H 0.2310 0.5489 0.1529 0.030 Uiso 1 1 calc R
H22B H 0.2929 0.5400 0.2521 0.030 Uiso 1 1 calc R
C23 C 0.4029(3) 0.6220(3) 0.1994(3) 0.0338(9) Uani 1 1 d .
H23A H 0.4028 0.6872 0.2202 0.041 Uiso 1 1 calc R
H23B H 0.4673 0.6152 0.2438 0.041 Uiso 1 1 calc R
C24 C 0.4156(4) 0.6199(3) 0.1106(3) 0.0386(10) Uani 1 1 d .
H24A H 0.4883 0.6715 0.1189 0.046 Uiso 1 1 calc R
H24B H 0.3568 0.6355 0.0682 0.046 Uiso 1 1 calc R
C25 C 0.4077(4) 0.5181(3) 0.0724(3) 0.0388(10) Uani 1 1 d .
H25A H 0.4720 0.5061 0.1111 0.047 Uiso 1 1 calc R
H25B H 0.4105 0.5172 0.0129 0.047 Uiso 1 1 calc R
C26 C 0.3004(3) 0.4352(3) 0.0649(3) 0.0303(9) Uani 1 1 d .
H26A H 0.2986 0.3698 0.0422 0.036 Uiso 1 1 calc R
H26B H 0.2359 0.4438 0.0225 0.036 Uiso 1 1 calc R
C31 C 0.2114(3) 0.2214(2) 0.1343(2) 0.0207(7) Uani 1 1 d .
H31A H 0.2057 0.2171 0.0716 0.025 Uiso 1 1 calc R
C32 C 0.1221(3) 0.1242(3) 0.1353(3) 0.0254(8) Uani 1 1 d .
H32A H 0.1243 0.1256 0.1963 0.030 Uiso 1 1 calc R
H32B H 0.0478 0.1189 0.0961 0.030 Uiso 1 1 calc R
C33 C 0.1414(4) 0.0335(3) 0.1035(3) 0.0355(10) Uani 1 1 d .
H33A H 0.0848 -0.0279 0.1065 0.043 Uiso 1 1 calc R
H33B H 0.1334 0.0291 0.0409 0.043 Uiso 1 1 calc R
C34 C 0.2560(4) 0.0413(3) 0.1604(3) 0.0387(10) Uani 1 1 d .
H34A H 0.2676 -0.0171 0.1381 0.046 Uiso 1 1 calc R
H34B H 0.2622 0.0411 0.2222 0.046 Uiso 1 1 calc R
C35 C 0.3450(3) 0.1367(3) 0.1586(3) 0.0317(9) Uani 1 1 d .
H35A H 0.3421 0.1347 0.0974 0.038 Uiso 1 1 calc R
H35B H 0.4192 0.1412 0.1973 0.038 Uiso 1 1 calc R
C36 C 0.3282(3) 0.2289(3) 0.1906(3) 0.0254(8) Uani 1 1 d .
H36A H 0.3845 0.2894 0.1860 0.031 Uiso 1 1 calc R
H36B H 0.3381 0.2346 0.2537 0.031 Uiso 1 1 calc R
C41 C 0.2665(3) 0.2378(3) 0.4881(2) 0.0219(7) Uani 1 1 d .
H41A H 0.2304 0.2001 0.5252 0.026 Uiso 1 1 calc R
C42 C 0.2414(3) 0.1600(3) 0.4070(2) 0.0266(8) Uani 1 1 d .
H42A H 0.1603 0.1287 0.3719 0.032 Uiso 1 1 calc R
H42B H 0.2775 0.1932 0.3688 0.032 Uiso 1 1 calc R
C43 C 0.2833(4) 0.0800(3) 0.4358(3) 0.0351(9) Uani 1 1 d .
H43A H 0.2429 0.0434 0.4702 0.042 Uiso 1 1 calc R
H43B H 0.2683 0.0319 0.3826 0.042 Uiso 1 1 calc R
C44 C 0.4069(4) 0.1255(4) 0.4922(3) 0.0440(11) Uani 1 1 d .
H44A H 0.4479 0.1564 0.4560 0.053 Uiso 1 1 calc R
H44B H 0.4313 0.0726 0.5128 0.053 Uiso 1 1 calc R
C45 C 0.4335(4) 0.2042(3) 0.5724(3) 0.0393(10) Uani 1 1 d .
H45A H 0.5149 0.2355 0.6062 0.047 Uiso 1 1 calc R
H45B H 0.3992 0.1715 0.6119 0.047 Uiso 1 1 calc R
C46 C 0.3912(3) 0.2846(3) 0.5451(3) 0.0290(8) Uani 1 1 d .
H46A H 0.4314 0.3225 0.5111 0.035 Uiso 1 1 calc R
H46B H 0.4057 0.3317 0.5989 0.035 Uiso 1 1 calc R
C51 C 0.0734(3) 0.2730(3) 0.4799(2) 0.0231(8) Uani 1 1 d .
H51A H 0.1004 0.2694 0.5438 0.028 Uiso 1 1 calc R
C52 C -0.0018(3) 0.1660(3) 0.4270(3) 0.0311(9) Uani 1 1 d .
H52A H -0.0292 0.1653 0.3628 0.037 Uiso 1 1 calc R
H52B H 0.0417 0.1241 0.4377 0.037 Uiso 1 1 calc R
C53 C -0.1010(4) 0.1220(3) 0.4533(3) 0.0424(11) Uani 1 1 d .
H53A H -0.1508 0.0551 0.4146 0.051 Uiso 1 1 calc R
H53B H -0.0742 0.1144 0.5154 0.051 Uiso 1 1 calc R
C54 C -0.1651(3) 0.1877(4) 0.4450(3) 0.0476(12) Uani 1 1 d .
H54A H -0.2261 0.1593 0.4655 0.057 Uiso 1 1 calc R
H54B H -0.1984 0.1898 0.3819 0.057 Uiso 1 1 calc R
C55 C -0.0902(3) 0.2927(3) 0.4997(3) 0.0386(10) Uani 1 1 d .
H55A H -0.0606 0.2911 0.5633 0.046 Uiso 1 1 calc R
H55B H -0.1338 0.3344 0.4924 0.046 Uiso 1 1 calc R
C56 C 0.0061(3) 0.3385(3) 0.4710(3) 0.0276(8) Uani 1 1 d .
H56A H 0.0550 0.4062 0.5085 0.033 Uiso 1 1 calc R
H56B H -0.0231 0.3444 0.4086 0.033 Uiso 1 1 calc R
C61 C 0.2861(3) 0.4475(3) 0.5351(2) 0.0200(7) Uani 1 1 d .
H61A H 0.3643 0.4600 0.5431 0.024 Uiso 1 1 calc R
C62 C 0.2639(3) 0.5352(3) 0.4994(2) 0.0244(8) Uani 1 1 d .
H62A H 0.2708 0.5355 0.4413 0.029 Uiso 1 1 calc R
H62B H 0.1873 0.5271 0.4904 0.029 Uiso 1 1 calc R
C63 C 0.3459(3) 0.6337(3) 0.5642(3) 0.0291(8) Uani 1 1 d .
H63A H 0.3274 0.6886 0.5418 0.035 Uiso 1 1 calc R
H63B H 0.4217 0.6450 0.5679 0.035 Uiso 1 1 calc R
C64 C 0.3443(4) 0.6350(3) 0.6567(3) 0.0359(10) Uani 1 1 d .
H64A H 0.2711 0.6310 0.6545 0.043 Uiso 1 1 calc R
H64B H 0.4017 0.6984 0.6977 0.043 Uiso 1 1 calc R
C65 C 0.3663(3) 0.5476(3) 0.6916(3) 0.0306(9) Uani 1 1 d .
H65A H 0.4427 0.5555 0.6998 0.037 Uiso 1 1 calc R
H65B H 0.3608 0.5479 0.7502 0.037 Uiso 1 1 calc R
C66 C 0.2836(3) 0.4481(3) 0.6278(2) 0.0259(8) Uani 1 1 d .
H66A H 0.2079 0.4368 0.6242 0.031 Uiso 1 1 calc R
H66B H 0.3024 0.3933 0.6505 0.031 Uiso 1 1 calc R
C71 C -0.0905(3) 0.2898(3) 0.2244(2) 0.0238(8) Uani 1 1 d .
C72 C -0.1141(3) 0.3761(3) 0.2294(2) 0.0257(8) Uani 1 1 d .
C73 C -0.2217(3) 0.3671(3) 0.1851(3) 0.0335(9) Uani 1 1 d .
H73A H -0.2374 0.4251 0.1865 0.040 Uiso 1 1 calc R
C74 C -0.3073(3) 0.2757(4) 0.1385(3) 0.0347(10) Uani 1 1 d .
C75 C -0.2837(3) 0.1910(3) 0.1362(3) 0.0365(10) Uani 1 1 d .
H75A H -0.3426 0.1281 0.1056 0.044 Uiso 1 1 calc R
C76 C -0.1768(3) 0.1957(3) 0.1770(3) 0.0287(8) Uani 1 1 d .
C77 C -0.4241(4) 0.2686(4) 0.0914(3) 0.0507(13) Uani 1 1 d .
H77A H -0.4674 0.2068 0.0455 0.076 Uiso 1 1 calc R
H77B H -0.4219 0.3257 0.0639 0.076 Uiso 1 1 calc R
H77C H -0.4588 0.2687 0.1343 0.076 Uiso 1 1 calc R
C78 C -0.0245(3) 0.4770(3) 0.2816(3) 0.0360(10) Uani 1 1 d .
H78A H -0.0293 0.5264 0.2453 0.054 Uiso 1 1 calc R
H78B H 0.0484 0.4738 0.2975 0.054 Uiso 1 1 calc R
H78C H -0.0345 0.4962 0.3357 0.054 Uiso 1 1 calc R
C79 C -0.1546(4) 0.1026(3) 0.1710(3) 0.0407(10) Uani 1 1 d .
H79A H -0.1926 0.0640 0.1094 0.061 Uiso 1 1 calc R
H79B H -0.1821 0.0624 0.2094 0.061 Uiso 1 1 calc R
H79C H -0.0745 0.1206 0.1901 0.061 Uiso 1 1 calc R
C91 C 0.2480(7) 0.8178(5) 0.3487(5) 0.082(2) Uani 1 1 d .
H91A H 0.2736 0.8464 0.4127 0.098 Uiso 1 1 calc R
H91B H 0.1770 0.8242 0.3176 0.098 Uiso 1 1 calc R
Cl3 Cl 0.34498(13) 0.88662(11) 0.30984(10) 0.0634(4) Uani 1 1 d .
Cl4 Cl 0.22450(14) 0.69361(11) 0.33460(12) 0.0715(4) Uani 1 1 d .
P1 P 0.19890(7) 0.32647(7) 0.45515(6) 0.01806(18) Uani 1 1 d .
P7 P 0.18234(7) 0.32982(6) 0.16413(6) 0.01746(18) Uani 1 1 d .
Pt1 Pt 0.181939(10) 0.339290(10) 0.308780(8) 0.01617(4) Uani 1 1 d .
Cl2 Cl 0.56830(19) 0.09948(19) 0.90149(13) 0.1098(7) Uani 1 1 d U
C90 C 0.4606(5) 0.0940(4) 0.8090(4) 0.0682(16) Uani 1 1 d .
H90A H 0.4874 0.1506 0.7821 0.082 Uiso 1 1 calc R
H90B H 0.4021 0.1014 0.8270 0.082 Uiso 1 1 calc R

loop_
_atom_site_aniso_label
_atom_site_aniso_U_11
_atom_site_aniso_U_22
_atom_site_aniso_U_33
_atom_site_aniso_U_23
_atom_site_aniso_U_13
_atom_site_aniso_U_12
Cl1 0.0839(12) 0.0595(10) 0.0777(11) -0.0048(8) 0.0142(9) -0.0035(9)
B1 0.025(2) 0.0179(19) 0.0203(19) 0.0038(16) 0.0088(17) 0.0086(16)
B2 0.051(3) 0.035(3) 0.032(2) 0.012(2) 0.023(2) 0.023(2)
Br1 0.0999(4) 0.0636(3) 0.0305(2) 0.0119(2) 0.0213(3) 0.0510(3)
Br2 0.1414(6) 0.0542(3) 0.0817(4) 0.0412(3) 0.0738(4) 0.0670(4)
Br3 0.0916(4) 0.0796(4) 0.0488(3) 0.0317(3) 0.0495(3) 0.0580(3)
Br4 0.0513(3) 0.0734(4) 0.1105(6) 0.0156(4) 0.0325(4) 0.0132(3)
Br10 0.01607(17) 0.0347(2) 0.02091(18) 0.00427(15) 0.00651(14) 0.00603(15)
C11 0.0220(17) 0.0167(17) 0.0201(17) 0.0035(14) 0.0043(14) 0.0088(14)
C12 0.0297(19) 0.0183(18) 0.0224(18) 0.0056(14) 0.0093(15) 0.0115(15)
C13 0.0271(19) 0.0235(19) 0.032(2) 0.0099(16) 0.0100(16) 0.0131(16)
C14 0.035(2) 0.031(2) 0.028(2) 0.0078(17) 0.0031(17) 0.0177(18)
C15 0.030(2) 0.030(2) 0.026(2) -0.0039(16) -0.0044(17) 0.0127(18)
C16 0.031(2) 0.026(2) 0.0200(18) 0.0005(15) 0.0054(16) 0.0142(17)
C21 0.0230(18) 0.0158(17) 0.0221(18) 0.0048(14) 0.0085(15) 0.0067(14)
C22 0.030(2) 0.0168(18) 0.0252(19) 0.0021(14) 0.0098(16) 0.0082(15)
C23 0.035(2) 0.021(2) 0.034(2) 0.0043(17) 0.0105(18) 0.0016(17)
C24 0.038(2) 0.030(2) 0.042(2) 0.0132(19) 0.019(2) 0.0034(19)
C25 0.041(2) 0.038(2) 0.040(2) 0.012(2) 0.026(2) 0.009(2)
C26 0.040(2) 0.023(2) 0.030(2) 0.0057(16) 0.0205(18) 0.0097(17)
C31 0.0254(18) 0.0162(17) 0.0212(17) 0.0020(14) 0.0086(15) 0.0101(15)
C32 0.0250(19) 0.0175(18) 0.031(2) 0.0030(15) 0.0090(16) 0.0083(15)
C33 0.039(2) 0.0151(19) 0.049(3) 0.0021(17) 0.016(2) 0.0091(17)
C34 0.043(2) 0.023(2) 0.055(3) 0.0120(19) 0.018(2) 0.0190(19)
C35 0.029(2) 0.029(2) 0.041(2) 0.0052(18) 0.0115(18) 0.0176(17)
C36 0.0240(19) 0.0215(18) 0.031(2) 0.0036(15) 0.0088(16) 0.0111(15)
C41 0.0252(18) 0.0236(18) 0.0224(18) 0.0082(15) 0.0106(15) 0.0141(15)
C42 0.033(2) 0.0235(19) 0.0254(19) 0.0046(15) 0.0116(16) 0.0134(16)
C43 0.046(2) 0.025(2) 0.039(2) 0.0071(18) 0.016(2) 0.0195(19)
C44 0.052(3) 0.046(3) 0.047(3) 0.010(2) 0.018(2) 0.034(2)
C45 0.040(2) 0.050(3) 0.034(2) 0.009(2) 0.0085(19) 0.030(2)
C46 0.028(2) 0.033(2) 0.0259(19) 0.0047(16) 0.0054(16) 0.0174(17)
C51 0.0202(18) 0.0272(19) 0.0236(18) 0.0079(15) 0.0122(15) 0.0074(15)
C52 0.026(2) 0.030(2) 0.034(2) 0.0026(17) 0.0144(17) 0.0053(17)
C53 0.036(2) 0.036(2) 0.049(3) 0.005(2) 0.026(2) 0.000(2)
C54 0.022(2) 0.056(3) 0.051(3) -0.002(2) 0.018(2) 0.000(2)
C55 0.027(2) 0.047(3) 0.045(3) 0.003(2) 0.0204(19) 0.015(2)
C56 0.0232(19) 0.032(2) 0.029(2) 0.0034(16) 0.0109(16) 0.0118(16)
C61 0.0195(17) 0.0197(17) 0.0197(17) 0.0005(14) 0.0086(14) 0.0067(14)
C62 0.0251(19) 0.0216(18) 0.0254(19) 0.0030(15) 0.0088(15) 0.0097(15)
C63 0.026(2) 0.0232(19) 0.035(2) 0.0017(16) 0.0110(17) 0.0082(16)
C64 0.037(2) 0.030(2) 0.034(2) -0.0063(18) 0.0120(19) 0.0115(19)
C65 0.025(2) 0.038(2) 0.0247(19) -0.0032(17) 0.0090(16) 0.0107(17)
C66 0.0255(19) 0.030(2) 0.0226(18) 0.0041(15) 0.0108(15) 0.0110(16)
C71 0.0200(18) 0.029(2) 0.0237(18) 0.0076(15) 0.0094(15) 0.0096(15)
C72 0.0233(18) 0.034(2) 0.0252(19) 0.0089(16) 0.0124(16) 0.0135(16)
C73 0.032(2) 0.049(3) 0.033(2) 0.0119(19) 0.0177(18) 0.025(2)
C74 0.022(2) 0.062(3) 0.024(2) 0.0137(19) 0.0123(16) 0.016(2)
C75 0.021(2) 0.048(3) 0.026(2) 0.0083(19) 0.0061(16) 0.0010(18)
C76 0.026(2) 0.030(2) 0.0252(19) 0.0101(16) 0.0088(16) 0.0066(16)
C77 0.027(2) 0.088(4) 0.039(3) 0.016(3) 0.010(2) 0.027(3)
C78 0.037(2) 0.031(2) 0.043(2) 0.0060(19) 0.015(2) 0.0184(19)
C79 0.037(2) 0.025(2) 0.045(3) 0.0015(19) 0.009(2) 0.0035(18)
C91 0.132(6) 0.076(4) 0.096(5) 0.041(4) 0.081(5) 0.067(5)
Cl3 0.0775(10) 0.0554(8) 0.0759(9) 0.0330(7) 0.0351(8) 0.0384(7)
Cl4 0.0817(10) 0.0474(8) 0.0959(12) 0.0170(8) 0.0505(9) 0.0221(7)
P1 0.0177(4) 0.0197(4) 0.0181(4) 0.0036(3) 0.0078(3) 0.0082(4)
P7 0.0200(4) 0.0149(4) 0.0177(4) 0.0035(3) 0.0067(3) 0.0078(3)
Pt1 0.01494(7) 0.01664(7) 0.01660(7) 0.00313(5) 0.00556(5) 0.00660(5)
Cl2 0.1077(13) 0.1486(15) 0.0694(10) -0.0079(10) 0.0069(9) 0.0808(12)
C90 0.062(4) 0.058(4) 0.074(4) 0.010(3) 0.013(3) 0.025(3)

loop_
_atom_type_symbol
_atom_type_description
_atom_type_scat_dispersion_real
_atom_type_scat_dispersion_imag
_atom_type_scat_source
C C 0.0033 0.0016 'International Tables Vol C Tables 4.2.6.8 and 6.1.1.4'
H H 0.0000 0.0000 'International Tables Vol C Tables 4.2.6.8 and 6.1.1.4'
B B 0.0013 0.0007 'International Tables Vol C Tables 4.2.6.8 and 6.1.1.4'
P P 0.1023 0.0942 'International Tables Vol C Tables 4.2.6.8 and 6.1.1.4'
Br Br -0.2901 2.4595 'International Tables Vol C Tables 4.2.6.8 and 6.1.1.4'
Pt Pt -1.7033 8.3905 'International Tables Vol C Tables 4.2.6.8 and 6.1.1.4'
Cl Cl 0.1484 0.1585 'International Tables Vol C Tables 4.2.6.8 and 6.1.1.4'

loop_
_geom_angle_atom_site_label_1
_geom_angle_atom_site_label_2
_geom_angle_atom_site_label_3
_geom_angle
C71 B1 Pt1 170.2(3)
Br4 B2 Br2 109.9(2)
Br4 B2 Br1 109.5(2)
Br2 B2 Br1 110.2(2)
Br4 B2 Br3 109.3(2)
Br2 B2 Br3 109.9(2)
Br1 B2 Br3 108.1(2)
C12 C11 C16 109.5(3)
C12 C11 P7 113.0(2)
C16 C11 P7 117.2(2)
C12 C11 H11A 105.4
C16 C11 H11A 105.4
P7 C11 H11A 105.4
C13 C12 C11 110.5(3)
C13 C12 H12A 109.5
C11 C12 H12A 109.5
C13 C12 H12B 109.5
C11 C12 H12B 109.5
H12A C12 H12B 108.1
C14 C13 C12 110.9(3)
C14 C13 H13A 109.5
C12 C13 H13A 109.5
C14 C13 H13B 109.5
C12 C13 H13B 109.5
H13A C13 H13B 108.0
C13 C14 C15 110.6(3)
C13 C14 H14A 109.5
C15 C14 H14A 109.5
C13 C14 H14B 109.5
C15 C14 H14B 109.5
H14A C14 H14B 108.1
C16 C15 C14 111.9(3)
C16 C15 H15A 109.2
C14 C15 H15A 109.2
C16 C15 H15B 109.2
C14 C15 H15B 109.2
H15A C15 H15B 107.9
C15 C16 C11 109.8(3)
C15 C16 H16A 109.7
C11 C16 H16A 109.7
C15 C16 H16B 109.7
C11 C16 H16B 109.7
H16A C16 H16B 108.2
C26 C21 C22 110.7(3)
C26 C21 P7 116.0(2)
C22 C21 P7 113.8(2)
C26 C21 H21A 105.0
C22 C21 H21A 105.0
P7 C21 H21A 105.0
C23 C22 C21 109.4(3)
C23 C22 H22A 109.8
C21 C22 H22A 109.8
C23 C22 H22B 109.8
C21 C22 H22B 109.8
H22A C22 H22B 108.2
C24 C23 C22 112.1(3)
C24 C23 H23A 109.2
C22 C23 H23A 109.2
C24 C23 H23B 109.2
C22 C23 H23B 109.2
H23A C23 H23B 107.9
C23 C24 C25 111.1(3)
C23 C24 H24A 109.4
C25 C24 H24A 109.4
C23 C24 H24B 109.4
C25 C24 H24B 109.4
H24A C24 H24B 108.0
C24 C25 C26 111.2(3)
C24 C25 H25A 109.4
C26 C25 H25A 109.4
C24 C25 H25B 109.4
C26 C25 H25B 109.4
H25A C25 H25B 108.0
C25 C26 C21 109.9(3)
C25 C26 H26A 109.7
C21 C26 H26A 109.7
C25 C26 H26B 109.7
C21 C26 H26B 109.7
H26A C26 H26B 108.2
C36 C31 C32 110.6(3)
C36 C31 P7 114.6(2)
C32 C31 P7 110.9(2)
C36 C31 H31A 106.8
C32 C31 H31A 106.8
P7 C31 H31A 106.8
C33 C32 C31 110.8(3)
C33 C32 H32A 109.5
C31 C32 H32A 109.5
C33 C32 H32B 109.5
C31 C32 H32B 109.5
H32A C32 H32B 108.1
C34 C33 C32 110.6(3)
C34 C33 H33A 109.5
C32 C33 H33A 109.5
C34 C33 H33B 109.5
C32 C33 H33B 109.5
H33A C33 H33B 108.1
C33 C34 C35 110.7(3)
C33 C34 H34A 109.5
C35 C34 H34A 109.5
C33 C34 H34B 109.5
C35 C34 H34B 109.5
H34A C34 H34B 108.1
C34 C35 C36 111.1(3)
C34 C35 H35A 109.4
C36 C35 H35A 109.4
C34 C35 H35B 109.4
C36 C35 H35B 109.4
H35A C35 H35B 108.0
C35 C36 C31 110.4(3)
C35 C36 H36A 109.6
C31 C36 H36A 109.6
C35 C36 H36B 109.6
C31 C36 H36B 109.6
H36A C36 H36B 108.1
C46 C41 C42 110.4(3)
C46 C41 P1 116.2(3)
C42 C41 P1 111.4(2)
C46 C41 H41A 106.1
C42 C41 H41A 106.1
P1 C41 H41A 106.1
C43 C42 C41 110.8(3)
C43 C42 H42A 109.5
C41 C42 H42A 109.5
C43 C42 H42B 109.5
C41 C42 H42B 109.5
H42A C42 H42B 108.1
C44 C43 C42 111.1(3)
C44 C43 H43A 109.4
C42 C43 H43A 109.4
C44 C43 H43B 109.4
C42 C43 H43B 109.4
H43A C43 H43B 108.0
C43 C44 C45 110.7(4)
C43 C44 H44A 109.5
C45 C44 H44A 109.5
C43 C44 H44B 109.5
C45 C44 H44B 109.5
H44A C44 H44B 108.1
C44 C45 C46 112.0(3)
C44 C45 H45A 109.2
C46 C45 H45A 109.2
C44 C45 H45B 109.2
C46 C45 H45B 109.2
H45A C45 H45B 107.9
C45 C46 C41 110.5(3)
C45 C46 H46A 109.6
C41 C46 H46A 109.6
C45 C46 H46B 109.6
C41 C46 H46B 109.6
H46A C46 H46B 108.1
C52 C51 C56 110.7(3)
C52 C51 P1 113.0(3)
C56 C51 P1 113.9(3)
C52 C51 H51A 106.2
C56 C51 H51A 106.2
P1 C51 H51A 106.2
C53 C52 C51 111.5(3)
C53 C52 H52A 109.3
C51 C52 H52A 109.3
C53 C52 H52B 109.3
C51 C52 H52B 109.3
H52A C52 H52B 108.0
C54 C53 C52 111.4(4)
C54 C53 H53A 109.4
C52 C53 H53A 109.4
C54 C53 H53B 109.4
C52 C53 H53B 109.4
H53A C53 H53B 108.0
C53 C54 C55 111.0(4)
C53 C54 H54A 109.4
C55 C54 H54A 109.4
C53 C54 H54B 109.4
C55 C54 H54B 109.4
H54A C54 H54B 108.0
C54 C55 C56 110.9(3)
C54 C55 H55A 109.4
C56 C55 H55A 109.4
C54 C55 H55B 109.4
C56 C55 H55B 109.4
H55A C55 H55B 108.0
C55 C56 C51 110.1(3)
C55 C56 H56A 109.6
C51 C56 H56A 109.6
C55 C56 H56B 109.6
C51 C56 H56B 109.6
H56A C56 H56B 108.2
C66 C61 C62 111.3(3)
C66 C61 P1 114.2(2)
C62 C61 P1 113.1(2)
C66 C61 H61A 105.8
C62 C61 H61A 105.8
P1 C61 H61A 105.8
C63 C62 C61 110.6(3)
C63 C62 H62A 109.5
C61 C62 H62A 109.5
C63 C62 H62B 109.5
C61 C62 H62B 109.5
H62A C62 H62B 108.1
C62 C63 C64 111.9(3)
C62 C63 H63A 109.2
C64 C63 H63A 109.2
C62 C63 H63B 109.2
C64 C63 H63B 109.2
H63A C63 H63B 107.9
C63 C64 C65 110.8(3)
C63 C64 H64A 109.5
C65 C64 H64A 109.5
C63 C64 H64B 109.5
C65 C64 H64B 109.5
H64A C64 H64B 108.1
C66 C65 C64 111.4(3)
C66 C65 H65A 109.3
C64 C65 H65A 109.3
C66 C65 H65B 109.3
C64 C65 H65B 109.3
H65A C65 H65B 108.0
C65 C66 C61 110.5(3)
C65 C66 H66A 109.5
C61 C66 H66A 109.5
C65 C66 H66B 109.5
C61 C66 H66B 109.5
H66A C66 H66B 108.1
C76 C71 C72 120.2(3)
C76 C71 B1 121.3(3)
C72 C71 B1 118.3(3)
C73 C72 C71 118.8(4)
C73 C72 C78 119.6(4)
C71 C72 C78 121.5(3)
C72 C73 C74 121.8(4)
C72 C73 H73A 119.1
C74 C73 H73A 119.1
C73 C74 C75 118.9(4)
C73 C74 C77 120.3(4)
C75 C74 C77 120.8(4)
C76 C75 C74 122.0(4)
C76 C75 H75A 119.0
C74 C75 H75A 119.0
C75 C76 C71 118.2(4)
C75 C76 C79 120.3(4)
C71 C76 C79 121.5(4)
C74 C77 H77A 109.5
C74 C77 H77B 109.5
H77A C77 H77B 109.5
C74 C77 H77C 109.5
H77A C77 H77C 109.5
H77B C77 H77C 109.5
C72 C78 H78A 109.5
C72 C78 H78B 109.5
H78A C78 H78B 109.5
C72 C78 H78C 109.5
H78A C78 H78C 109.5
H78B C78 H78C 109.5
C76 C79 H79A 109.5
C76 C79 H79B 109.5
H79A C79 H79B 109.5
C76 C79 H79C 109.5
H79A C79 H79C 109.5
H79B C79 H79C 109.5
Cl4 C91 Cl3 114.0(3)
Cl4 C91 H91A 108.7
Cl3 C91 H91A 108.7
Cl4 C91 H91B 108.7
Cl3 C91 H91B 108.7
H91A C91 H91B 107.6
C61 P1 C51 106.16(16)
C61 P1 C41 108.00(16)
C51 P1 C41 101.22(17)
C61 P1 Pt1 111.86(11)
C51 P1 Pt1 120.29(12)
C41 P1 Pt1 108.32(11)
C31 P7 C21 105.09(16)
C31 P7 C11 103.25(16)
C21 P7 C11 110.90(16)
C31 P7 Pt1 109.08(12)
C21 P7 Pt1 113.23(11)
C11 P7 Pt1 114.36(12)
B1 Pt1 P1 94.94(12)
B1 Pt1 P7 91.48(12)
P1 Pt1 P7 168.67(3)
B1 Pt1 Br10 167.33(12)
P1 Pt1 Br10 85.75(2)
P7 Pt1 Br10 90.03(2)
Cl2 C90 Cl1 113.2(4)
Cl2 C90 H90A 108.9
Cl1 C90 H90A 108.9
Cl2 C90 H90B 108.9
Cl1 C90 H90B 108.9
H90A C90 H90B 107.8

loop_
_geom_bond_atom_site_label_1
_geom_bond_atom_site_label_2
_geom_bond_distance
Cl1 C90 1.720(6)
B1 C71 1.504(5)
B1 Pt1 1.863(4)
B2 Br4 1.995(5)
B2 Br2 2.000(5)
B2 Br1 2.010(5)
B2 Br3 2.012(5)
Br10 Pt1 2.5194(4)
C11 C12 1.535(5)
C11 C16 1.538(5)
C11 P7 1.849(3)
C11 H11A 1.0000
C12 C13 1.526(5)
C12 H12A 0.9900
C12 H12B 0.9900
C13 C14 1.521(5)
C13 H13A 0.9900
C13 H13B 0.9900
C14 C15 1.524(5)
C14 H14A 0.9900
C14 H14B 0.9900
C15 C16 1.522(5)
C15 H15A 0.9900
C15 H15B 0.9900
C16 H16A 0.9900
C16 H16B 0.9900
C21 C26 1.527(5)
C21 C22 1.536(5)
C21 P7 1.845(3)
C21 H21A 1.0000
C22 C23 1.528(5)
C22 H22A 0.9900
C22 H22B 0.9900
C23 C24 1.525(6)
C23 H23A 0.9900
C23 H23B 0.9900
C24 C25 1.526(6)
C24 H24A 0.9900
C24 H24B 0.9900
C25 C26 1.526(5)
C25 H25A 0.9900
C25 H25B 0.9900
C26 H26A 0.9900
C26 H26B 0.9900
C31 C36 1.537(5)
C31 C32 1.541(5)
C31 P7 1.841(3)
C31 H31A 1.0000
C32 C33 1.531(5)
C32 H32A 0.9900
C32 H32B 0.9900
C33 C34 1.512(6)
C33 H33A 0.9900
C33 H33B 0.9900
C34 C35 1.527(6)
C34 H34A 0.9900
C34 H34B 0.9900
C35 C36 1.532(5)
C35 H35A 0.9900
C35 H35B 0.9900
C36 H36A 0.9900
C36 H36B 0.9900
C41 C46 1.531(5)
C41 C42 1.537(5)
C41 P1 1.868(3)
C41 H41A 1.0000
C42 C43 1.523(5)
C42 H42A 0.9900
C42 H42B 0.9900
C43 C44 1.517(6)
C43 H43A 0.9900
C43 H43B 0.9900
C44 C45 1.526(6)
C44 H44A 0.9900
C44 H44B 0.9900
C45 C46 1.527(5)
C45 H45A 0.9900
C45 H45B 0.9900
C46 H46A 0.9900
C46 H46B 0.9900
C51 C52 1.533(5)
C51 C56 1.543(5)
C51 P1 1.851(3)
C51 H51A 1.0000
C52 C53 1.532(5)
C52 H52A 0.9900
C52 H52B 0.9900
C53 C54 1.511(7)
C53 H53A 0.9900
C53 H53B 0.9900
C54 C55 1.517(6)
C54 H54A 0.9900
C54 H54B 0.9900
C55 C56 1.527(5)
C55 H55A 0.9900
C55 H55B 0.9900
C56 H56A 0.9900
C56 H56B 0.9900
C61 C66 1.534(5)
C61 C62 1.540(5)
C61 P1 1.846(3)
C61 H61A 1.0000
C62 C63 1.522(5)
C62 H62A 0.9900
C62 H62B 0.9900
C63 C64 1.525(6)
C63 H63A 0.9900
C63 H63B 0.9900
C64 C65 1.530(6)
C64 H64A 0.9900
C64 H64B 0.9900
C65 C66 1.528(5)
C65 H65A 0.9900
C65 H65B 0.9900
C66 H66A 0.9900
C66 H66B 0.9900
C71 C76 1.417(5)
C71 C72 1.417(5)
C72 C73 1.381(5)
C72 C78 1.511(6)
C73 C74 1.386(6)
C73 H73A 0.9500
C74 C75 1.392(6)
C74 C77 1.511(5)
C75 C76 1.387(6)
C75 H75A 0.9500
C76 C79 1.506(6)
C77 H77A 0.9800
C77 H77B 0.9800
C77 H77C 0.9800
C78 H78A 0.9800
C78 H78B 0.9800
C78 H78C 0.9800
C79 H79A 0.9800
C79 H79B 0.9800
C79 H79C 0.9800
C91 Cl4 1.718(6)
C91 Cl3 1.731(7)
C91 H91A 0.9900
C91 H91B 0.9900
P1 Pt1 2.3629(9)
P7 Pt1 2.3691(9)
Cl2 C90 1.710(6)
C90 H90A 0.9900
C90 H90B 0.9900

loop_
_geom_torsion_atom_site_label_1
_geom_torsion_atom_site_label_2
_geom_torsion_atom_site_label_3
_geom_torsion_atom_site_label_4
_geom_torsion
C16 C11 C12 C13 58.8(4)
P7 C11 C12 C13 -168.6(2)
C11 C12 C13 C14 -57.8(4)
C12 C13 C14 C15 55.6(4)
C13 C14 C15 C16 -55.9(5)
C14 C15 C16 C11 57.2(5)
C12 C11 C16 C15 -58.1(4)
P7 C11 C16 C15 171.5(3)
C26 C21 C22 C23 -58.2(4)
P7 C21 C22 C23 169.0(3)
C21 C22 C23 C24 56.0(4)
C22 C23 C24 C25 -54.7(5)
C23 C24 C25 C26 54.8(5)
C24 C25 C26 C21 -57.1(5)
C22 C21 C26 C25 59.2(4)
P7 C21 C26 C25 -169.2(3)
C36 C31 C32 C33 -56.1(4)
P7 C31 C32 C33 175.6(3)
C31 C32 C33 C34 57.3(5)
C32 C33 C34 C35 -57.9(5)
C33 C34 C35 C36 57.8(5)
C34 C35 C36 C31 -56.4(4)
C32 C31 C36 C35 55.5(4)
P7 C31 C36 C35 -178.3(3)
C46 C41 C42 C43 57.2(4)
P1 C41 C42 C43 -172.2(3)
C41 C42 C43 C44 -57.4(5)
C42 C43 C44 C45 56.1(5)
C43 C44 C45 C46 -55.6(5)
C44 C45 C46 C41 55.6(5)
C42 C41 C46 C45 -55.9(4)
P1 C41 C46 C45 176.1(3)
C56 C51 C52 C53 -54.3(4)
P1 C51 C52 C53 176.5(3)
C51 C52 C53 C54 54.5(5)
C52 C53 C54 C55 -56.1(5)
C53 C54 C55 C56 58.2(5)
C54 C55 C56 C51 -57.8(5)
C52 C51 C56 C55 55.8(4)
P1 C51 C56 C55 -175.5(3)
C66 C61 C62 C63 55.6(4)
P1 C61 C62 C63 -174.3(2)
C61 C62 C63 C64 -55.6(4)
C62 C63 C64 C65 55.8(4)
C63 C64 C65 C66 -56.0(4)
C64 C65 C66 C61 56.2(4)
C62 C61 C66 C65 -55.9(4)
P1 C61 C66 C65 174.5(3)
C76 C71 C72 C73 -2.1(5)
B1 C71 C72 C73 173.1(3)
C76 C71 C72 C78 178.3(4)
B1 C71 C72 C78 -6.6(5)
C71 C72 C73 C74 2.3(6)
C78 C72 C73 C74 -178.1(4)
C72 C73 C74 C75 -0.4(6)
C72 C73 C74 C77 179.5(4)
C73 C74 C75 C76 -1.7(6)
C77 C74 C75 C76 178.4(4)
C74 C75 C76 C71 1.8(6)
C74 C75 C76 C79 -178.6(4)
C72 C71 C76 C75 0.1(5)
B1 C71 C76 C75 -174.9(3)
C72 C71 C76 C79 -179.5(4)
B1 C71 C76 C79 5.5(6)
C66 C61 P1 C51 36.8(3)
C62 C61 P1 C51 -91.9(3)
C66 C61 P1 C41 -71.1(3)
C62 C61 P1 C41 160.2(2)
C66 C61 P1 Pt1 169.8(2)
C62 C61 P1 Pt1 41.1(3)
C52 C51 P1 C61 -172.8(3)
C56 C51 P1 C61 59.7(3)
C52 C51 P1 C41 -60.1(3)
C56 C51 P1 C41 172.4(3)
C52 C51 P1 Pt1 59.0(3)
C56 C51 P1 Pt1 -68.5(3)
C46 C41 P1 C61 -22.3(3)
C42 C41 P1 C61 -149.8(3)
C46 C41 P1 C51 -133.6(3)
C42 C41 P1 C51 98.9(3)
C46 C41 P1 Pt1 99.0(3)
C42 C41 P1 Pt1 -28.5(3)
C36 C31 P7 C21 55.9(3)
C32 C31 P7 C21 -178.0(2)
C36 C31 P7 C11 172.2(3)
C32 C31 P7 C11 -61.7(3)
C36 C31 P7 Pt1 -65.8(3)
C32 C31 P7 Pt1 60.2(3)
C26 C21 P7 C31 59.3(3)
C22 C21 P7 C31 -170.6(3)
C26 C21 P7 C11 -51.6(3)
C22 C21 P7 C11 78.5(3)
C26 C21 P7 Pt1 178.2(2)
C22 C21 P7 Pt1 -51.6(3)
C12 C11 P7 C31 -168.7(3)
C16 C11 P7 C31 -40.0(3)
C12 C11 P7 C21 -56.6(3)
C16 C11 P7 C21 72.1(3)
C12 C11 P7 Pt1 72.9(3)
C16 C11 P7 Pt1 -158.3(2)
C61 P1 Pt1 B1 -117.50(17)
C51 P1 Pt1 B1 8.06(19)
C41 P1 Pt1 B1 123.57(17)
C61 P1 Pt1 P7 118.16(19)
C51 P1 Pt1 P7 -116.3(2)
C41 P1 Pt1 P7 -0.8(2)
C61 P1 Pt1 Br10 49.80(12)
C51 P1 Pt1 Br10 175.37(14)
C41 P1 Pt1 Br10 -69.12(12)
C31 P7 Pt1 B1 -109.39(17)
C21 P7 Pt1 B1 133.98(17)
C11 P7 Pt1 B1 5.63(17)
C31 P7 Pt1 P1 15.2(2)
C21 P7 Pt1 P1 -101.40(19)
C11 P7 Pt1 P1 130.25(18)
C31 P7 Pt1 Br10 83.20(12)
C21 P7 Pt1 Br10 -33.43(12)
C11 P7 Pt1 Br10 -161.79(12)
